data_7702780
loop_
_publ_author_name
'Jubert, Caroline'
'Mohamadou, Aminou'
'G\'erard, Christian'
'Brandes, St\'ephane'
'Tabard, Alain'
'Barbier, Jean-Pierre'

_publ_section_title
;
 Equilibrium and structural studies of complexes with a hexadentate ligand
 containing amide, amine and pyridyl nitrogen donors. Crystal structures
 of copper(ii), nickel(ii) and cobalt(iii) complexes
;
_journal_issue 13
_journal_name_full 'Journal of the Chemical Society, Dalton Transactions'
_journal_page_first 2660
_journal_paper_doi 10.1039/b111614b
_journal_year 2002
_chemical_formula_moiety 'C18 H27 Cl Cu N6 O8'
_chemical_formula_sum 'C18 H27 Cl Cu N6 O8'
_chemical_formula_weight 554.44
_space_group_IT_number 61
_space_group_name_Hall '-P 2ac 2ab'
_space_group_name_H-M_alt 'P b c a'
_symmetry_cell_setting orthorhombic
_symmetry_space_group_name_Hall '-P 2ac 2ab'
_symmetry_space_group_name_H-M 'P b c a'
_cell_angle_alpha 90
_cell_angle_beta 90
_cell_angle_gamma 90
_cell_formula_units_Z 8
_cell_length_a 7.4288(1)
_cell_length_b 20.6531(4)
_cell_length_c 30.1017(6)
_cell_measurement_reflns_used 9946
_cell_measurement_temperature 173
_cell_measurement_theta_max 27.5
_cell_measurement_theta_min 1.4
_cell_volume 4618.44(14)
_computing_publication_material CIFGEN_IN_OpenMoleN_(_1997)
_computing_structure_refinement LSFM_OpenMoleN_(_1997)
_computing_structure_solution Direct_methods_(SIR,_Burla_et_al.,_1989)
_diffrn_ambient_temperature 173
_diffrn_measurement_details
;
9946 reflections were collected using program Collect
("Collect" Data collection software, Nonius B.V., 1998)
The conditions were as follow : crystal to detector distance =  36. mm.
Scan angle =  2.0 deg 1 scans of   60 sec per frame.
Data collection was divided into  1 set(s)
with the following starting angles and number of frames :

Set 1 Theta =    6.30 Omega =    0.00 Kappa =    0.00  166 frames
Friedel pairs were averaged. Internal R = 0.06
;
_diffrn_measurement_device_type KappaCCD
_diffrn_measurement_method '\p scans'
_diffrn_radiation_monochromator graphite
_diffrn_radiation_type Mo-K\a
_diffrn_radiation_wavelength 0.71073
_diffrn_reflns_av_R_equivalents 0.060
_diffrn_reflns_av_sigmaI/netI 0.333
_diffrn_reflns_limit_h_max 9
_diffrn_reflns_limit_h_min -8
_diffrn_reflns_limit_k_max 26
_diffrn_reflns_limit_k_min -26
_diffrn_reflns_limit_l_max 39
_diffrn_reflns_limit_l_min -38
_diffrn_reflns_number 9946
_diffrn_reflns_theta_max 27.48
_diffrn_reflns_theta_min 2.5
_diffrn_source xray_tube
_diffrn_standards_decay_% 0
_exptl_absorpt_coefficient_mu 1.119
_exptl_absorpt_correction_T_max 0.894
_exptl_absorpt_correction_T_min 0.852
_exptl_absorpt_correction_type refdelf_(Walker_&_Stuart,_1983)
_exptl_crystal_colour violet
_exptl_crystal_density_diffrn 1.59
_exptl_crystal_density_method none
_exptl_crystal_description prism
_exptl_crystal_F_000 2296
_exptl_crystal_size_max 0.14
_exptl_crystal_size_mid 0.12
_exptl_crystal_size_min 0.10
_refine_diff_density_max 0.850
_refine_diff_density_min -0.439
_refine_ls_extinction_method none
_refine_ls_goodness_of_fit_all 40.905
_refine_ls_goodness_of_fit_ref 1.030
_refine_ls_hydrogen_treatment noref
_refine_ls_matrix_type full
_refine_ls_number_constraints 0
_refine_ls_number_parameters 307
_refine_ls_number_reflns 2832
_refine_ls_number_restraints 28
_refine_ls_R_factor_all 0.103
_refine_ls_R_factor_gt 0.043
_refine_ls_shift/esd_mean 0.000
_refine_ls_shift/su_max 0.016
_refine_ls_structure_factor_coef F
_refine_ls_weighting_scheme sigma
_refine_ls_wR_factor_all 1.699
_refine_ls_wR_factor_ref 0.059
_reflns_number_gt 2832
_reflns_number_total 5844
_reflns_threshold_expression >3.0\s(I)
_cod_data_source_file b111614b.txt
_cod_data_source_block Complex4:
_cod_original_cell_volume 4618.4(1)
_cod_database_code 7702780

loop_
_symmetry_equiv_pos_as_xyz
x,y,z
1/2-x,-y,1/2+z
-x,1/2+y,1/2-z
1/2+x,1/2-y,-z
-x,-y,-z
1/2+x,+y,1/2-z
+x,1/2-y,1/2+z
1/2-x,1/2+y,+z

loop_
_atom_site_label
_atom_site_fract_x
_atom_site_fract_y
_atom_site_fract_z
_atom_site_U_iso_or_equiv
_atom_site_adp_type
_atom_site_calc_flag
_atom_site_calc_attached_atom
_atom_site_type_symbol
CU 0.77634(6) 0.03892(2) 0.66655(1) 0.0164(2) Uani ? ? Cu
N1 0.6781(4) -0.0444(1) 0.6913(1) 0.016(2) Uani ? ? N
C1 0.6146(6) -0.0961(2) 0.6705(1) 0.023(2) Uani ? ? C
C2 0.5491(6) -0.1494(2) 0.6930(1) 0.027(2) Uani ? ? C
C3 0.5517(6) -0.1491(2) 0.7386(1) 0.027(2) Uani ? ? C
C4 0.6179(5) -0.0953(2) 0.7604(1) 0.021(2) Uani ? ? C
C5 0.6793(5) -0.0435(2) 0.7363(1) 0.014(2) Uani ? ? C
C6 0.7527(5) 0.0176(2) 0.7577(1) 0.017(2) Uani ? ? C
O1 0.7626(4) 0.0196(1) 0.79924(9) 0.022(1) Uani ? ? O
N2 0.7955(4) 0.0609(2) 0.7279(1) 0.016(2) Uani ? ? N
C7 0.8722(5) 0.1248(2) 0.7374(1) 0.020(2) Uani ? ? C
C8 0.9804(5) 0.1448(2) 0.6970(1) 0.023(2) Uani ? ? C
N3 0.8867(4) 0.1267(2) 0.6561(1) 0.023(2) Uani ? ? N
C9 0.9954(5) 0.1216(2) 0.6152(1) 0.026(2) Uani ? ? C
C10 0.8978(5) 0.0788(2) 0.5829(1) 0.022(2) Uani ? ? C
N4 0.8541(4) 0.0156(2) 0.6046(1) 0.015(2) Uani ? ? N
C11 1.0053(5) -0.0309(2) 0.6039(1) 0.021(2) Uani ? ? C
C12 1.0234(5) -0.0676(2) 0.5608(1) 0.021(2) Uani ? ? C
N5 0.8669(4) -0.1091(2) 0.5544(1) 0.021(2) Uani ? ? N
C13 0.7446(5) -0.1016(2) 0.5221(1) 0.021(2) Uani ? ? C
O2 0.7608(3) -0.0631(2) 0.49107(9) 0.027(1) Uani ? ? O
C14 0.5819(5) -0.1440(2) 0.5269(1) 0.018(2) Uani ? ? C
N6 0.5530(4) -0.1690(2) 0.5673(1) 0.024(2) Uani ? ? N
C15 0.4045(6) -0.2055(2) 0.5726(1) 0.032(2) Uani ? ? C
C16 0.2885(5) -0.2198(2) 0.5383(2) 0.032(2) Uani ? ? C
C17 0.3234(6) -0.1958(2) 0.4971(1) 0.032(2) Uani ? ? C
C18 0.4721(5) -0.1561(2) 0.4908(1) 0.026(2) Uani ? ? C
CL 0.9932(1) -0.25044(5) 0.64712(4) 0.0265(5) Uani ? ? Cl
O3 0.8878(5) -0.2626(2) 0.6857(1) 0.049(2) Uani ? ? O
O4 1.1534(6) -0.2814(2) 0.6501(2) 0.151(3) Uani ? ? O
O5 1.0163(5) -0.1853(2) 0.6376(1) 0.048(2) Uani ? ? O
O6 0.9014(9) -0.2790(3) 0.6119(1) 0.121(4) Uani ? ? O
O7 0.9849(3) 0.0735(1) 0.85562(9) 0.024(2) Uani ? ? O
O8 0.5174(4) 0.0033(1) 0.4321(1) 0.033(2) Uani ? ? O
H01 0.7897 0.1634 0.6489 0.0412 Uiso ? ? H
H02 0.7463 -0.0009 0.5862 0.0219 Uiso ? ? H
H03 0.8425 -0.1496 0.5749 0.0281 Uiso ? ? H
H04 0.9563 0.1164 0.8632 0.0315 Uiso ? ? H
H05 0.8827 0.0580 0.8326 0.0315 Uiso ? ? H
H06 0.5722 -0.0203 0.4071 0.0434 Uiso ? ? H
H07 0.5899 -0.0159 0.4594 0.0434 Uiso ? ? H
H1 0.6140 -0.0965 0.6389 0.0302 Uiso calc C1 H
H2 0.5031 -0.1856 0.6772 0.0360 Uiso calc C2 H
H3 0.5087 -0.1853 0.7549 0.0369 Uiso calc C3 H
H4 0.6208 -0.0941 0.7920 0.0275 Uiso calc C4 H
H5 0.9481 0.1225 0.7627 0.0262 Uiso calc C7 H
H6 0.7785 0.1552 0.7427 0.0262 Uiso calc C7 H
H7 1.0942 0.1239 0.6978 0.0306 Uiso calc C8 H
H8 0.9972 0.1904 0.6974 0.0306 Uiso calc C8 H
H9 1.1095 0.1034 0.6220 0.0334 Uiso calc C9 H
H10 1.0114 0.1634 0.6027 0.0334 Uiso calc C9 H
H11 0.9720 0.0713 0.5577 0.0291 Uiso calc C10 H
H12 0.7895 0.0993 0.5738 0.0291 Uiso calc C10 H
H13 0.9878 -0.0613 0.6272 0.0273 Uiso calc C11 H
H14 1.1138 -0.0077 0.6089 0.0273 Uiso calc C11 H
H15 1.1290 -0.0935 0.5616 0.0282 Uiso calc C12 H
H16 1.0316 -0.0378 0.5368 0.0282 Uiso calc C12 H
H17 0.3785 -0.2221 0.6014 0.0422 Uiso calc C15 H
H18 0.1854 -0.2460 0.5434 0.0425 Uiso calc C16 H
H19 0.2468 -0.2062 0.4729 0.0415 Uiso calc C17 H
H20 0.4974 -0.1377 0.4626 0.0344 Uiso calc C18 H

loop_
_atom_site_aniso_label
_atom_site_aniso_U_11
_atom_site_aniso_U_22
_atom_site_aniso_U_33
_atom_site_aniso_U_12
_atom_site_aniso_U_13
_atom_site_aniso_U_23
_atom_site_aniso_type_symbol
CU 0.0175(2) 0.0177(2) 0.0143(2) -0.0043(2) 0.0025(2) 0.0014(2) Cu
N1 0.016(2) 0.016(2) 0.017(2) 0.000(1) 0.002(1) -0.000(2) N
C1 0.031(2) 0.021(2) 0.018(2) -0.005(2) -0.001(2) -0.002(2) C
C2 0.030(2) 0.019(2) 0.034(2) -0.004(2) -0.002(2) -0.002(2) C
C3 0.033(2) 0.016(2) 0.036(3) -0.003(2) 0.004(2) 0.012(2) C
C4 0.022(2) 0.022(2) 0.020(2) 0.004(2) 0.004(2) 0.006(2) C
C5 0.007(2) 0.017(2) 0.020(2) 0.002(2) 0.003(2) 0.001(2) C
C6 0.011(2) 0.020(2) 0.022(2) 0.005(2) 0.000(2) -0.001(2) C
O1 0.027(1) 0.031(2) 0.013(1) -0.004(1) -0.001(1) -0.001(1) O
N2 0.017(2) 0.014(2) 0.017(2) -0.003(1) 0.002(2) -0.001(1) N
C7 0.016(2) 0.017(2) 0.027(2) -0.001(2) -0.002(2) -0.004(2) C
C8 0.021(2) 0.017(2) 0.033(2) -0.004(2) 0.001(2) -0.002(2) C
N3 0.021(2) 0.020(2) 0.029(2) -0.002(2) 0.004(2) 0.006(2) N
C9 0.023(2) 0.027(2) 0.028(2) -0.003(2) 0.009(2) 0.007(2) C
C10 0.016(2) 0.030(2) 0.021(2) 0.002(2) 0.005(2) 0.007(2) C
N4 0.014(1) 0.020(2) 0.013(2) 0.002(1) -0.002(2) 0.001(1) N
C11 0.018(2) 0.024(2) 0.021(2) 0.005(2) -0.000(2) -0.002(2) C
C12 0.015(2) 0.028(2) 0.022(2) 0.001(2) 0.001(2) -0.001(2) C
N5 0.019(2) 0.020(2) 0.022(2) -0.002(1) -0.003(2) 0.000(2) N
C13 0.023(2) 0.021(2) 0.019(2) 0.004(2) 0.003(2) -0.006(2) C
O2 0.023(1) 0.041(2) 0.020(1) -0.005(1) -0.001(1) 0.010(1) O
C14 0.022(2) 0.013(2) 0.022(2) 0.004(2) 0.004(2) -0.004(2) C
N6 0.027(2) 0.024(2) 0.021(2) -0.005(2) 0.001(2) 0.000(2) N
C15 0.041(2) 0.029(3) 0.028(2) -0.003(2) 0.010(2) 0.002(2) C
C16 0.025(2) 0.031(2) 0.042(3) -0.012(2) -0.000(2) -0.005(2) C
C17 0.033(2) 0.032(3) 0.031(2) -0.005(2) -0.009(2) -0.007(2) C
C18 0.028(2) 0.026(2) 0.025(2) 0.000(2) -0.003(2) 0.002(2) C
CL 0.0314(5) 0.0181(5) 0.0327(6) -0.0016(5) 0.0061(5) 0.0033(5) Cl
O3 0.071(2) 0.051(2) 0.033(2) -0.024(2) 0.024(2) -0.004(2) O
O4 0.067(2) 0.148(3) 0.346(5) 0.067(2) 0.100(3) 0.190(3) O
O5 0.094(3) 0.017(2) 0.072(2) -0.003(2) 0.027(2) 0.011(2) O
O6 0.266(5) 0.175(4) 0.038(2) -0.159(3) 0.031(3) -0.035(3) O
O7 0.022(1) 0.023(2) 0.027(2) -0.001(1) -0.002(1) -0.005(1) O
O8 0.027(2) 0.040(2) 0.035(2) 0.010(1) -0.005(2) -0.006(2) O

loop_
_atom_type_symbol
_atom_type_scat_dispersion_real
_atom_type_scat_dispersion_imag
_atom_type_scat_source
C 0.002 0.002 International_Tables_Vol_IV_Table_2.3.1
H 0.000 0.000 International_Tables_Vol_IV_Table_2.3.1
Cl 0.132 0.159 International_Tables_Vol_IV_Table_2.3.1
Cu 0.263 1.266 International_Tables_Vol_IV_Table_2.3.1
N 0.004 0.003 International_Tables_Vol_IV_Table_2.3.1
O 0.008 0.006 International_Tables_Vol_IV_Table_2.3.1

loop_
_geom_angle_atom_site_label_1
_geom_angle_atom_site_label_2
_geom_angle_atom_site_label_3
_geom_angle
_geom_angle_site_symmetry_3
N1 CU N2 82.7(1) .
N1 CU N3 167.2(1) .
N1 CU N4 104.0(1) .
N1 CU O7 91.7(1) 6_456
N2 CU N3 84.6(1) .
N2 CU N4 159.0(1) .
N2 CU O7 105.6(1) 6_456
N3 CU N4 87.4(1) .
N3 CU O7 93.3(1) 6_456
N4 CU O7 94.2(1) 6_456
C1 N1 C5 119.1(3) .
N1 C1 C2 122.5(4) .
C1 C2 C3 118.7(4) .
C2 C3 C4 119.0(4) .
C3 C4 C5 119.6(4) .
N1 C5 C4 121.1(4) .
N1 C5 C6 116.0(3) .
C4 C5 C6 122.9(4) .
C5 C6 O1 118.2(4) .
C5 C6 N2 111.5(4) .
O1 C6 N2 130.3(4) .
C6 N2 C7 125.3(3) .
N2 C7 C8 107.2(3) .
C7 C8 N3 110.6(3) .
C8 N3 C9 117.3(3) .
N3 C9 C10 108.6(3) .
C9 C10 N4 109.6(3) .
C10 N4 C11 113.3(3) .
N4 C11 C12 114.0(3) .
C11 C12 N5 109.7(3) .
C12 N5 C13 124.7(4) .
N5 C13 O2 123.9(4) .
N5 C13 C14 114.2(4) .
O2 C13 C14 121.9(4) .
C13 C14 N6 116.3(4) .
C13 C14 C18 120.3(4) .
N6 C14 C18 123.4(4) .
C14 N6 C15 117.1(4) .
N6 C15 C16 123.0(4) .
C15 C16 C17 119.1(4) .
C16 C17 C18 119.3(4) .
C14 C18 C17 118.0(4) .
O3 CL O4 110.2(3) .
O3 CL O5 114.1(2) .
O3 CL O6 106.1(3) .
O4 CL O5 111.3(3) .
O4 CL O6 106.3(5) .
O5 CL O6 108.4(3) .

loop_
_geom_bond_atom_site_label_1
_geom_bond_atom_site_label_2
_geom_bond_distance
_geom_bond_site_symmetry_2
CU N1 2.011(3) .
CU N2 1.907(3) .
CU N3 2.014(4) .
CU N4 2.010(3) .
CU O7 2.375(3) 6_456
N1 C1 1.325(5) .
N1 C5 1.355(5) .
C1 C2 1.381(6) .
C2 C3 1.373(6) .
C3 C4 1.381(6) .
C4 C5 1.371(5) .
C5 C6 1.517(5) .
C6 O1 1.254(5) .
C6 N2 1.307(5) .
N2 C7 1.465(5) .
C7 C8 1.515(6) .
C8 N3 1.461(5) .
N3 C9 1.476(5) .
C9 C10 1.502(6) .
C10 N4 1.496(5) .
N4 C11 1.478(5) .
C11 C12 1.510(6) .
C12 N5 1.456(5) .
N5 C13 1.340(5) .
C13 O2 1.234(5) .
C13 C14 1.499(6) .
C14 N6 1.339(5) .
C14 C18 1.381(6) .
N6 C15 1.345(5) .
C15 C16 1.377(7) .
C16 C17 1.361(7) .
C17 C18 1.389(6) .
CL O3 1.423(3) .
CL O4 1.354(5) .
CL O5 1.385(3) .
CL O6 1.393(5) .
